data_7206984
loop_
_publ_author_name
'Thu\'ery, Pierre'
'Masci, Bernardo'

_publ_section_title
;
 Uranyl--organic one- and two-dimensional assemblies with
 2,2&#x2032;-bipyridine-3,3&#x2032;-dicarboxylic,
 biphenyl-3,3&#x2032;,4,4&#x2032;-tetracarboxylic and
 bicyclo[2.2.2]oct-7-ene-2,3,5,6-tetracarboxylic acids
;
_journal_issue 1
_journal_name_full CrystEngComm
_journal_page_first 131
_journal_paper_doi 10.1039/c1ce05772c
_journal_volume 14
_journal_year 2012
_chemical_formula_sum 'C15 H14 N3 O7.5 U'
_chemical_formula_weight 594.32
_space_group_IT_number 2
_symmetry_cell_setting triclinic
_symmetry_space_group_name_Hall '-P 1'
_symmetry_space_group_name_H-M 'P -1'
_atom_sites_solution_hydrogens geom
_atom_sites_solution_primary direct
_atom_sites_solution_secondary difmap
_audit_creation_method SHELXL-97
_cell_angle_alpha 88.852(4)
_cell_angle_beta 65.327(4)
_cell_angle_gamma 84.468(3)
_cell_formula_units_Z 2
_cell_length_a 9.1796(6)
_cell_length_b 9.9326(6)
_cell_length_c 10.5607(6)
_cell_measurement_reflns_used 37545
_cell_measurement_temperature 150(2)
_cell_measurement_theta_max 25.68
_cell_measurement_theta_min 2.45
_cell_volume 870.70(10)
_computing_cell_refinement 'HKL2000 (Otwinowski & Minor, 1997)'
_computing_data_collection 'COLLECT (Nonius, 1998)'
_computing_data_reduction 'HKL2000 (Otwinowski & Minor, 1997)'
_computing_molecular_graphics 'SHELXTL (Sheldrick, 2008)'
_computing_publication_material 'SHELXTL (Sheldrick, 2008); PLATON (Spek, 2003)'
_computing_structure_refinement 'SHELXL-97 (Sheldrick, 2008)'
_computing_structure_solution 'SHELXS-97 (Sheldrick, 2008)'
_diffrn_ambient_temperature 150(2)
_diffrn_measured_fraction_theta_full 0.995
_diffrn_measured_fraction_theta_max 0.995
_diffrn_measurement_device_type 'Nonius Kappa-CCD area-detector diffractometer'
_diffrn_measurement_method 'two \f and eight \w scans with 2\% steps (632 frames)'
_diffrn_radiation_monochromator graphite
_diffrn_radiation_source 'fine-focus sealed tube'
_diffrn_radiation_type MoK\a
_diffrn_radiation_wavelength 0.71073
_diffrn_reflns_av_R_equivalents 0.0583
_diffrn_reflns_av_sigmaI/netI 0.0576
_diffrn_reflns_limit_h_max 11
_diffrn_reflns_limit_h_min -11
_diffrn_reflns_limit_k_max 12
_diffrn_reflns_limit_k_min -12
_diffrn_reflns_limit_l_max 12
_diffrn_reflns_limit_l_min -12
_diffrn_reflns_number 37545
_diffrn_reflns_theta_full 25.68
_diffrn_reflns_theta_max 25.68
_diffrn_reflns_theta_min 2.45
_diffrn_standards_decay_% 0
_diffrn_standards_interval_time 0
_diffrn_standards_number 0
_exptl_absorpt_coefficient_mu 9.368
_exptl_absorpt_correction_T_max 0.755
_exptl_absorpt_correction_T_min 0.443
_exptl_absorpt_correction_type multi-scan
_exptl_absorpt_process_details 'SCALEPACK (Otwinowski & Minor, 1997)'
_exptl_crystal_colour 'translucent light yellow'
_exptl_crystal_density_diffrn 2.267
_exptl_crystal_density_method 'not measured'
_exptl_crystal_description lath
_exptl_crystal_F_000 554
_exptl_crystal_size_max 0.15
_exptl_crystal_size_mid 0.05
_exptl_crystal_size_min 0.03
_refine_diff_density_max 1.367
_refine_diff_density_min -1.315
_refine_diff_density_rms 0.145
_refine_ls_extinction_method none
_refine_ls_goodness_of_fit_ref 1.078
_refine_ls_hydrogen_treatment constr
_refine_ls_matrix_type full
_refine_ls_number_parameters 265
_refine_ls_number_reflns 3294
_refine_ls_number_restraints 9
_refine_ls_restrained_S_all 1.088
_refine_ls_R_factor_all 0.0275
_refine_ls_R_factor_gt 0.0261
_refine_ls_shift/su_max 0.002
_refine_ls_shift/su_mean 0.000
_refine_ls_structure_factor_coef Fsqd
_refine_ls_weighting_details 'calc w=1/[\s^2^(Fo^2^)+(0.0288P)^2^+0.8046P] where P=(Fo^2^+2Fc^2^)/3'
_refine_ls_weighting_scheme calc
_refine_ls_wR_factor_gt 0.0651
_refine_ls_wR_factor_ref 0.0657
_reflns_number_gt 3172
_reflns_number_total 3294
_reflns_threshold_expression >2sigma(I)
_cod_data_source_file c1ce05772c.txt
_cod_data_source_block 2
_cod_original_formula_sum 'C15 H14 N3 O7.50 U'
_cod_database_code 7206984

loop_
_symmetry_equiv_pos_as_xyz
'x, y, z'
'-x, -y, -z'

loop_
_atom_site_label
_atom_site_type_symbol
_atom_site_fract_x
_atom_site_fract_y
_atom_site_fract_z
_atom_site_U_iso_or_equiv
_atom_site_adp_type
_atom_site_occupancy
_atom_site_symmetry_multiplicity
_atom_site_calc_flag
_atom_site_refinement_flags
U U 0.576510(18) 0.942800(16) 0.718345(13) 0.02798(8) Uani 1 1 d .
O1 O 0.7217(5) 1.0497(4) 0.7127(3) 0.0320(8) Uani 1 1 d .
O2 O 0.4311(5) 0.8385(4) 0.7226(3) 0.0321(9) Uani 1 1 d .
O3 O 0.7199(4) 0.9181(4) 0.4707(3) 0.0363(8) Uani 1 1 d .
O4 O 0.5517(4) 0.8903(4) 0.3713(3) 0.0296(8) Uani 1 1 d .
O5 O 0.6024(4) 0.9347(4) 0.0762(3) 0.0315(8) Uani 1 1 d .
O6 O 0.5720(5) 0.8142(4) -0.0855(3) 0.0372(9) Uani 1 1 d .
O7 O 0.7887(4) 0.7564(4) 0.6519(3) 0.0426(9) Uani 1 1 d D
O8 O 0.9480(17) 0.5360(13) 0.8089(10) 0.105(6) Uani 0.50 1 d P
H8A H 0.9917 0.5734 0.8677 0.126 Uiso 0.50 1 d PR
H8B H 0.8744 0.5997 0.8088 0.126 Uiso 0.50 1 d PR
N1 N 0.9421(6) 0.7168(6) 0.0190(4) 0.0447(11) Uani 1 1 d .
N2 N 0.6653(6) 0.5693(5) 0.2628(4) 0.0411(10) Uani 1 1 d .
N3A N 1.0584(5) 0.7100(13) 0.5383(9) 0.067(4) Uani 0.524(10) 1 d PD
N3B N 1.0422(5) 0.6786(7) 0.6164(11) 0.054(3) Uani 0.476(10) 1 d PD
C1 C 1.0804(7) 0.7726(8) -0.0119(5) 0.0559(18) Uani 1 1 d .
H1 H 1.1651 0.7514 -0.0983 0.067 Uiso 1 1 calc R
C2 C 1.1044(7) 0.8586(8) 0.0754(5) 0.0561(19) Uani 1 1 d .
H2 H 1.2033 0.8930 0.0494 0.067 Uiso 1 1 calc R
C3 C 0.9786(6) 0.8933(7) 0.2032(5) 0.0455(14) Uani 1 1 d .
H3 H 0.9921 0.9507 0.2652 0.055 Uiso 1 1 calc R
C4 C 0.8324(6) 0.8415(6) 0.2373(4) 0.0368(12) Uani 1 1 d .
C5 C 0.8205(6) 0.7519(6) 0.1429(4) 0.0349(11) Uani 1 1 d .
C6 C 0.6765(6) 0.6744(5) 0.1769(4) 0.0311(10) Uani 1 1 d .
C7 C 0.5744(6) 0.7008(5) 0.1119(4) 0.0283(10) Uani 1 1 d .
C8 C 0.4558(6) 0.6135(5) 0.1310(4) 0.0356(11) Uani 1 1 d .
H8 H 0.3870 0.6278 0.0867 0.043 Uiso 1 1 calc R
C9 C 0.4449(7) 0.5049(6) 0.2183(5) 0.0457(14) Uani 1 1 d .
H9 H 0.3696 0.4434 0.2325 0.055 Uiso 1 1 calc R
C10 C 0.5468(8) 0.4900(6) 0.2833(5) 0.0504(15) Uani 1 1 d .
H10 H 0.5332 0.4202 0.3460 0.060 Uiso 1 1 calc R
C11 C 0.6906(6) 0.8854(5) 0.3696(4) 0.0305(10) Uani 1 1 d .
C12 C 0.5839(6) 0.8253(5) 0.0275(4) 0.0305(10) Uani 1 1 d .
C13 C 0.9266(5) 0.7752(5) 0.6311(8) 0.081(2) Uani 1 1 d D
H13A H 0.9392 0.8431 0.6879 0.098 Uiso 0.524(10) 1 d PR
H13B H 0.9516 0.8669 0.6282 0.098 Uiso 0.476(10) 1 d PR
C14 C 1.2079(6) 0.7103(9) 0.5534(7) 0.068(2) Uani 1 1 d D
H14A H 1.1888 0.7470 0.6427 0.103 Uiso 0.524(10) 1 d PR
H14B H 1.2507 0.6175 0.5460 0.103 Uiso 0.524(10) 1 d PR
H14C H 1.2835 0.7605 0.4818 0.103 Uiso 0.524(10) 1 d PR
H14D H 1.2165 0.7922 0.5028 0.103 Uiso 0.476(10) 1 d PR
H14E H 1.2434 0.7212 0.6255 0.103 Uiso 0.476(10) 1 d PR
H14F H 1.2738 0.6378 0.4914 0.103 Uiso 0.476(10) 1 d PR
C15A C 1.0504(16) 0.6690(15) 0.4112(8) 0.065(4) Uani 0.524(10) 1 d PD
H15A H 1.1005 0.5784 0.3855 0.097 Uiso 0.524(10) 1 calc PR
H15B H 1.1056 0.7291 0.3381 0.097 Uiso 0.524(10) 1 calc PR
H15C H 0.9397 0.6724 0.4254 0.097 Uiso 0.524(10) 1 calc PR
C15B C 1.000(2) 0.5569(13) 0.6955(18) 0.069(5) Uani 0.476(10) 1 d PD
H15D H 0.9029 0.5254 0.6984 0.103 Uiso 0.476(10) 1 d PR
H15E H 0.9842 0.5812 0.7878 0.103 Uiso 0.476(10) 1 d PR
H15F H 1.0863 0.4867 0.6581 0.103 Uiso 0.476(10) 1 d PR

loop_
_atom_site_aniso_label
_atom_site_aniso_U_11
_atom_site_aniso_U_22
_atom_site_aniso_U_33
_atom_site_aniso_U_23
_atom_site_aniso_U_13
_atom_site_aniso_U_12
U 0.02920(13) 0.03107(14) 0.02578(10) -0.00192(7) -0.01301(8) -0.00511(10)
O1 0.035(2) 0.034(2) 0.0323(15) -0.0032(13) -0.0187(14) -0.0030(17)
O2 0.037(2) 0.031(2) 0.0314(15) -0.0026(14) -0.0166(15) -0.0062(18)
O3 0.0307(19) 0.051(2) 0.0274(14) -0.0065(14) -0.0127(13) -0.0006(17)
O4 0.0251(17) 0.037(2) 0.0267(13) -0.0001(13) -0.0106(12) -0.0038(16)
O5 0.0333(18) 0.032(2) 0.0285(14) -0.0011(13) -0.0118(13) -0.0043(16)
O6 0.055(2) 0.033(2) 0.0281(14) -0.0011(13) -0.0227(15) -0.0013(18)
O7 0.038(2) 0.042(2) 0.0436(17) 0.0001(15) -0.0135(15) -0.0033(18)
O8 0.173(14) 0.107(11) 0.054(5) 0.003(6) -0.051(7) -0.080(11)
N1 0.031(2) 0.060(3) 0.0342(19) -0.0104(19) -0.0070(18) 0.004(2)
N2 0.055(3) 0.033(3) 0.0391(19) -0.0026(17) -0.024(2) 0.002(2)
N3A 0.041(6) 0.065(9) 0.094(9) -0.016(8) -0.030(6) 0.004(6)
N3B 0.063(8) 0.049(8) 0.052(6) -0.005(5) -0.027(6) -0.009(6)
C1 0.029(3) 0.092(5) 0.038(2) -0.012(3) -0.006(2) -0.003(3)
C2 0.033(3) 0.096(6) 0.038(2) -0.005(3) -0.012(2) -0.015(3)
C3 0.030(3) 0.074(4) 0.037(2) -0.004(2) -0.017(2) -0.010(3)
C4 0.029(3) 0.050(3) 0.029(2) -0.002(2) -0.0091(19) -0.005(3)
C5 0.030(3) 0.045(3) 0.029(2) -0.0042(19) -0.0116(19) 0.000(2)
C6 0.032(3) 0.035(3) 0.0248(18) -0.0052(17) -0.0115(18) 0.005(2)
C7 0.030(2) 0.028(3) 0.0231(17) -0.0074(16) -0.0076(17) 0.001(2)
C8 0.039(3) 0.036(3) 0.033(2) -0.0038(19) -0.015(2) -0.009(2)
C9 0.055(4) 0.034(3) 0.042(2) -0.004(2) -0.012(2) -0.011(3)
C10 0.076(4) 0.034(3) 0.043(3) 0.005(2) -0.026(3) -0.010(3)
C11 0.033(3) 0.030(3) 0.0281(19) -0.0008(17) -0.0119(18) -0.003(2)
C12 0.029(2) 0.031(3) 0.0288(19) -0.0045(17) -0.0086(18) -0.003(2)
C13 0.077(6) 0.048(5) 0.135(7) -0.005(5) -0.062(6) 0.006(4)
C14 0.050(4) 0.080(6) 0.078(4) 0.003(4) -0.030(4) -0.005(4)
C15A 0.050(8) 0.081(11) 0.040(5) -0.004(5) -0.002(5) 0.019(7)
C15B 0.079(11) 0.035(8) 0.117(13) 0.027(8) -0.065(10) -0.012(8)

loop_
_atom_type_symbol
_atom_type_description
_atom_type_scat_dispersion_real
_atom_type_scat_dispersion_imag
_atom_type_scat_source
C C 0.0033 0.0016 'International Tables Vol C Tables 4.2.6.8 and 6.1.1.4'
H H 0.0000 0.0000 'International Tables Vol C Tables 4.2.6.8 and 6.1.1.4'
N N 0.0061 0.0033 'International Tables Vol C Tables 4.2.6.8 and 6.1.1.4'
O O 0.0106 0.0060 'International Tables Vol C Tables 4.2.6.8 and 6.1.1.4'
U U -9.6767 9.6646 'International Tables Vol C Tables 4.2.6.8 and 6.1.1.4'

loop_
_geom_angle_atom_site_label_1
_geom_angle_atom_site_label_2
_geom_angle_atom_site_label_3
_geom_angle
_geom_angle_site_symmetry_1
_geom_angle_site_symmetry_3
O2 U O1 179.10(14) . .
O2 U O4 86.62(16) . 2_676
O1 U O4 92.48(15) . 2_676
O2 U O5 93.42(14) . 2_676
O1 U O5 86.49(14) . 2_676
O4 U O5 78.33(12) 2_676 2_676
O2 U O3 92.52(12) . .
O1 U O3 87.16(12) . .
O4 U O3 75.15(12) 2_676 .
O5 U O3 152.40(14) 2_676 .
O2 U O6 83.98(14) . 1_556
O1 U O6 96.84(14) . 1_556
O4 U O6 148.36(12) 2_676 1_556
O5 U O6 72.18(12) 2_676 1_556
O3 U O6 135.30(13) . 1_556
O2 U O7 93.07(16) . .
O1 U O7 87.59(16) . .
O4 U O7 143.32(11) 2_676 .
O5 U O7 138.17(12) 2_676 .
O3 U O7 68.22(13) . .
O6 U O7 67.51(12) 1_556 .
C11 O3 U 137.2(3) . .
C11 O4 U 128.6(3) . 2_676
C12 O5 U 128.4(3) . 2_676
C12 O6 U 141.8(3) . 1_554
C13 O7 U 121.1(3) . .
H8A O8 H8B 103.8 . .
C5 N1 C1 116.7(4) . .
C10 N2 C6 116.3(5) . .
C13 N3A C15A 115.8(7) . .
C13 N3A C14 119.4(5) . .
C15A N3A C14 123.3(7) . .
C13 N3B C15B 118.5(9) . .
C13 N3B C14 119.0(5) . .
C15B N3B C14 120.4(8) . .
N1 C1 C2 124.2(5) . .
N1 C1 H1 117.9 . .
C2 C1 H1 117.9 . .
C1 C2 C3 118.6(5) . .
C1 C2 H2 120.7 . .
C3 C2 H2 120.7 . .
C2 C3 C4 119.0(5) . .
C2 C3 H3 120.5 . .
C4 C3 H3 120.5 . .
C3 C4 C5 118.2(4) . .
C3 C4 C11 120.4(4) . .
C5 C4 C11 121.4(4) . .
N1 C5 C4 123.2(4) . .
N1 C5 C6 113.6(4) . .
C4 C5 C6 122.8(4) . .
N2 C6 C7 123.0(4) . .
N2 C6 C5 115.3(4) . .
C7 C6 C5 121.3(4) . .
C6 C7 C8 119.4(5) . .
C6 C7 C12 120.5(4) . .
C8 C7 C12 120.0(5) . .
C9 C8 C7 117.7(5) . .
C9 C8 H8 121.2 . .
C7 C8 H8 121.2 . .
C10 C9 C8 118.9(5) . .
C10 C9 H9 120.6 . .
C8 C9 H9 120.6 . .
N2 C10 C9 124.7(5) . .
N2 C10 H10 117.7 . .
C9 C10 H10 117.7 . .
O3 C11 O4 124.9(4) . .
O3 C11 C4 116.7(4) . .
O4 C11 C4 118.3(4) . .
O6 C12 O5 124.7(5) . .
O6 C12 C7 117.8(4) . .
O5 C12 C7 117.6(4) . .
O7 C13 N3A 125.7(3) . .
O7 C13 N3B 124.9(3) . .
O7 C13 H13A 116.9 . .
N3A C13 H13A 117.4 . .
O7 C13 H13B 117.5 . .
N3B C13 H13B 117.6 . .
N3A C14 H14A 110.6 . .
N3A C14 H14B 106.0 . .
H14A C14 H14B 109.6 . .
N3A C14 H14C 111.8 . .
H14A C14 H14C 109.4 . .
H14B C14 H14C 109.4 . .
N3B C14 H14D 110.2 . .
N3B C14 H14E 108.8 . .
H14D C14 H14E 109.4 . .
N3B C14 H14F 109.6 . .
H14D C14 H14F 109.5 . .
H14E C14 H14F 109.5 . .
N3A C15A H15A 109.5 . .
N3A C15A H15B 109.5 . .
H15A C15A H15B 109.5 . .
N3A C15A H15C 109.5 . .
H15A C15A H15C 109.5 . .
H15B C15A H15C 109.5 . .
N3B C15B H8B 103.3 . .
N3B C15B H15D 113.2 . .
N3B C15B H15E 104.9 . .
H15D C15B H15E 109.5 . .
N3B C15B H15F 110.1 . .
H15D C15B H15F 109.5 . .
H15E C15B H15F 109.5 . .

loop_
_geom_bond_atom_site_label_1
_geom_bond_atom_site_label_2
_geom_bond_distance
_geom_bond_site_symmetry_2
U O2 1.753(3) .
U O1 1.764(3) .
U O4 2.350(4) 2_676
U O5 2.373(3) 2_676
U O3 2.392(3) .
U O6 2.399(3) 1_556
U O7 2.435(4) .
O3 C11 1.261(5) .
O4 C11 1.263(6) .
O4 U 2.350(4) 2_676
O5 C12 1.266(5) .
O5 U 2.373(3) 2_676
O6 C12 1.251(5) .
O6 U 2.399(3) 1_554
O7 C13 1.224(7) .
O8 H8A 0.9646 .
O8 H8B 0.8806 .
N1 C5 1.343(6) .
N1 C1 1.345(7) .
N2 C10 1.346(7) .
N2 C6 1.353(6) .
N3A C13 1.314(2) .
N3A C15A 1.443(2) .
N3A C14 1.447(2) .
N3B C13 1.319(2) .
N3B C15B 1.445(2) .
N3B C14 1.447(2) .
C1 C2 1.365(8) .
C1 H1 0.9300 .
C2 C3 1.384(8) .
C2 H2 0.9300 .
C3 C4 1.385(6) .
C3 H3 0.9300 .
C4 C5 1.395(6) .
C4 C11 1.494(6) .
C5 C6 1.502(6) .
C6 C7 1.379(7) .
C7 C8 1.404(6) .
C7 C12 1.497(7) .
C8 C9 1.388(7) .
C8 H8 0.9300 .
C9 C10 1.368(9) .
C9 H9 0.9300 .
C10 H10 0.9300 .
C13 H13A 0.9576 .
C13 H13B 0.9575 .
C14 H14A 0.9570 .
C14 H14B 0.9573 .
C14 H14C 0.9570 .
C14 H14D 0.9565 .
C14 H14E 0.9569 .
C14 H14F 0.9578 .
C15A H15A 0.9600 .
C15A H15B 0.9600 .
C15A H15C 0.9600 .
C15B H15D 0.9579 .
C15B H15E 0.9568 .
C15B H15F 0.9578 .

loop_
_geom_hbond_atom_site_label_D
_geom_hbond_atom_site_label_H
_geom_hbond_atom_site_label_A
_geom_hbond_distance_DH
_geom_hbond_distance_HA
_geom_hbond_distance_DA
_geom_hbond_angle_DHA
_geom_hbond_site_symmetry_A
O8 H8A N1 0.96 2.04 2.862(10) 142.4 1_556
O8 H8B O7 0.88 2.56 3.309(16) 143.7 .
